data_7031821
loop_
_publ_author_name
'Morton, Jason G. M.'
'Al-Shammari, Haif'
'Sun, Yunshan'
'Zhu, Jiangtao'
'Stephan, Douglas W.'

_publ_section_title
;
 1,1-Olefin-bridged bis-(2-indenyl) metallocenes of titanium and
 zirconium.
;
_journal_issue 35
_journal_name_full 'Dalton transactions (Cambridge, England : 2003)'
_journal_page_first 13219
_journal_page_last 13231
_journal_paper_doi 10.1039/c4dt01583e
_journal_volume 43
_journal_year 2014
_chemical_formula_sum 'C26 H26 Cl2 Ti'
_chemical_formula_weight 457.27
_chemical_name_systematic
; 
 ? 
;
_space_group_IT_number 14
_symmetry_cell_setting monoclinic
_symmetry_space_group_name_Hall '-P 2yn'
_symmetry_space_group_name_H-M 'P 1 21/n 1'
_atom_sites_solution_hydrogens geom
_atom_sites_solution_primary direct
_atom_sites_solution_secondary difmap
_audit_creation_method SHELXL-97
_cell_angle_alpha 90.00
_cell_angle_beta 110.539(15)
_cell_angle_gamma 90.00
_cell_formula_units_Z 4
_cell_length_a 10.312(3)
_cell_length_b 20.895(8)
_cell_length_c 10.999(4)
_cell_measurement_temperature 160(2)
_cell_volume 2219.3(14)
_computing_cell_refinement 'Bruker SAINT'
_computing_data_collection 'Bruker APEX2'
_computing_data_reduction 'Bruker SAINT'
_computing_molecular_graphics 'Bruker SHELXTL'
_computing_publication_material 'Bruker SHELXTL'
_computing_structure_refinement 'SHELXL-97 (Sheldrick, 1997)'
_computing_structure_solution 'SHELXS-97 (Sheldrick, 1990)'
_diffrn_ambient_temperature 150(2)
_diffrn_measured_fraction_theta_full 0.988
_diffrn_measured_fraction_theta_max 0.988
_diffrn_radiation_monochromator graphite
_diffrn_radiation_source 'fine-focus sealed tube'
_diffrn_radiation_type MoK\a
_diffrn_radiation_wavelength 0.71073
_diffrn_reflns_av_R_equivalents 0.0851
_diffrn_reflns_av_sigmaI/netI 0.0900
_diffrn_reflns_limit_h_max 12
_diffrn_reflns_limit_h_min -13
_diffrn_reflns_limit_k_max 27
_diffrn_reflns_limit_k_min -27
_diffrn_reflns_limit_l_max 14
_diffrn_reflns_limit_l_min -12
_diffrn_reflns_number 19859
_diffrn_reflns_theta_full 27.70
_diffrn_reflns_theta_max 27.70
_diffrn_reflns_theta_min 1.95
_exptl_absorpt_coefficient_mu 0.636
_exptl_crystal_colour purple
_exptl_crystal_density_diffrn 1.369
_exptl_crystal_density_method 'not measured'
_exptl_crystal_description blocks
_exptl_crystal_F_000 952
_exptl_crystal_size_max 0.24
_exptl_crystal_size_mid 0.17
_exptl_crystal_size_min 0.15
_refine_diff_density_max 1.049
_refine_diff_density_min -1.031
_refine_diff_density_rms 0.122
_refine_ls_extinction_method none
_refine_ls_goodness_of_fit_ref 1.012
_refine_ls_hydrogen_treatment mixed
_refine_ls_matrix_type full
_refine_ls_number_parameters 262
_refine_ls_number_reflns 5147
_refine_ls_number_restraints 0
_refine_ls_restrained_S_all 1.012
_refine_ls_R_factor_all 0.1274
_refine_ls_R_factor_gt 0.0702
_refine_ls_shift/su_max 0.000
_refine_ls_shift/su_mean 0.000
_refine_ls_structure_factor_coef Fsqd
_refine_ls_weighting_details 'calc w=1/[\s^2^(Fo^2^)+(0.1144P)^2^+0.0000P] where P=(Fo^2^+2Fc^2^)/3'
_refine_ls_weighting_scheme calc
_refine_ls_wR_factor_gt 0.1693
_refine_ls_wR_factor_ref 0.2051
_reflns_number_gt 3010
_reflns_number_total 5147
_reflns_threshold_expression >2sigma(I)
_cod_data_source_file c4dt01583e1.cif
_cod_data_source_block jgmm018_0m_compound_11a
_cod_depositor_comments 'Adding full bibliography for 7031816--7031825.cif.'
_cod_original_sg_symbol_H-M P2(1)/n
_cod_database_code 7031821

loop_
_symmetry_equiv_pos_as_xyz
'x, y, z'
'-x+1/2, y+1/2, -z+1/2'
'-x, -y, -z'
'x-1/2, -y-1/2, z-1/2'

loop_
_atom_site_label
_atom_site_type_symbol
_atom_site_fract_x
_atom_site_fract_y
_atom_site_fract_z
_atom_site_U_iso_or_equiv
_atom_site_adp_type
_atom_site_occupancy
_atom_site_symmetry_multiplicity
_atom_site_calc_flag
_atom_site_refinement_flags
Ti1 Ti 0.63676(7) 0.22162(3) 0.21516(6) 0.0181(2) Uani 1 1 d .
Cl1 Cl 0.78236(10) 0.14889(5) 0.35849(9) 0.0250(3) Uani 1 1 d .
Cl2 Cl 0.48952(10) 0.15232(5) 0.06672(9) 0.0250(3) Uani 1 1 d .
C1 C 0.6640(5) 0.4260(2) 0.2471(4) 0.0283(10) Uani 1 1 d .
C2 C 0.6478(4) 0.3631(2) 0.2291(4) 0.0228(9) Uani 1 1 d .
C3 C 0.7146(4) 0.31880(19) 0.1621(4) 0.0208(9) Uani 1 1 d .
C4 C 0.6424(4) 0.28770(19) 0.0427(4) 0.0222(9) Uani 1 1 d .
H4A H 0.5595 0.3051 -0.0279 0.027 Uiso 1 1 calc R
C5 C 0.7271(4) 0.23646(19) 0.0287(4) 0.0209(9) Uani 1 1 d .
C6 C 0.7111(5) 0.1917(2) -0.0732(4) 0.0277(10) Uani 1 1 d .
H6A H 0.6325 0.1936 -0.1509 0.033 Uiso 1 1 calc R
C7 C 0.8097(5) 0.1465(2) -0.0576(5) 0.0329(11) Uani 1 1 d .
H7A H 0.8000 0.1167 -0.1253 0.040 Uiso 1 1 calc R
C8 C 0.9292(5) 0.1429(2) 0.0603(5) 0.0347(11) Uani 1 1 d .
H8A H 0.9980 0.1113 0.0683 0.042 Uiso 1 1 calc R
C9 C 0.9443(4) 0.1838(2) 0.1589(4) 0.0277(10) Uani 1 1 d .
H9A H 1.0217 0.1801 0.2372 0.033 Uiso 1 1 calc R
C10 C 0.8448(4) 0.2323(2) 0.1456(4) 0.0224(9) Uani 1 1 d .
C11 C 0.8325(4) 0.2824(2) 0.2293(4) 0.0228(9) Uani 1 1 d .
H11A H 0.9066 0.2955 0.3120 0.027 Uiso 1 1 calc R
C12 C 0.5698(4) 0.31796(19) 0.2824(4) 0.0211(9) Uani 1 1 d .
C13 C 0.6355(4) 0.2822(2) 0.3971(4) 0.0232(9) Uani 1 1 d .
H13A H 0.7197 0.2960 0.4707 0.028 Uiso 1 1 calc R
C14 C 0.5448(4) 0.2310(2) 0.4020(4) 0.0234(9) Uani 1 1 d .
C15 C 0.5526(5) 0.1838(2) 0.4964(4) 0.0270(10) Uani 1 1 d .
H15A H 0.6302 0.1820 0.5749 0.032 Uiso 1 1 calc R
C16 C 0.4480(5) 0.1410(2) 0.4736(5) 0.0329(11) Uani 1 1 d .
H16A H 0.4525 0.1094 0.5370 0.040 Uiso 1 1 calc R
C17 C 0.3315(5) 0.1427(2) 0.3561(5) 0.0310(10) Uani 1 1 d .
H17A H 0.2597 0.1121 0.3429 0.037 Uiso 1 1 calc R
C18 C 0.3202(5) 0.1870(2) 0.2620(4) 0.0270(10) Uani 1 1 d .
H18A H 0.2423 0.1871 0.1836 0.032 Uiso 1 1 calc R
C19 C 0.4273(4) 0.2330(2) 0.2837(4) 0.0222(9) Uani 1 1 d .
C20 C 0.4467(4) 0.28484(19) 0.2080(4) 0.0213(9) Uani 1 1 d .
H20A H 0.3750 0.3015 0.1270 0.026 Uiso 1 1 calc R
C21 C 0.7601(5) 0.4622(2) 0.1959(5) 0.0352(11) Uani 1 1 d .
H21A H 0.7166 0.5035 0.1598 0.042 Uiso 1 1 calc R
H21B H 0.7728 0.4374 0.1242 0.042 Uiso 1 1 calc R
C22 C 0.9012(6) 0.4751(3) 0.2986(6) 0.0559(16) Uani 1 1 d .
H22A H 0.8888 0.5021 0.3677 0.067 Uiso 1 1 calc R
H22B H 0.9420 0.4339 0.3386 0.067 Uiso 1 1 calc R
C23 C 1.0002(6) 0.5075(3) 0.2470(6) 0.0554(16) Uani 1 1 d .
H23A H 1.0886 0.5144 0.3178 0.083 Uiso 1 1 calc R
H23B H 0.9618 0.5489 0.2092 0.083 Uiso 1 1 calc R
H23C H 1.0151 0.4806 0.1801 0.083 Uiso 1 1 calc R
C24 C 0.5900(5) 0.4629(2) 0.3213(5) 0.0398(12) Uani 1 1 d .
H24A H 0.6561 0.4928 0.3819 0.048 Uiso 1 1 calc R
H24B H 0.5575 0.4326 0.3736 0.048 Uiso 1 1 calc R
C25 C 0.4644(6) 0.5014(3) 0.2311(6) 0.0509(15) Uani 1 1 d .
H25A H 0.4242 0.5262 0.2859 0.061 Uiso 1 1 calc R
H25B H 0.4983 0.5324 0.1810 0.061 Uiso 1 1 calc R
C26 C 0.3528(6) 0.4623(3) 0.1383(5) 0.0529(15) Uani 1 1 d .
H26A H 0.2789 0.4905 0.0848 0.079 Uiso 1 1 calc R
H26B H 0.3152 0.4327 0.1866 0.079 Uiso 1 1 calc R
H26C H 0.3908 0.4379 0.0824 0.079 Uiso 1 1 calc R

loop_
_atom_site_aniso_label
_atom_site_aniso_U_11
_atom_site_aniso_U_22
_atom_site_aniso_U_33
_atom_site_aniso_U_23
_atom_site_aniso_U_13
_atom_site_aniso_U_12
Ti1 0.0138(4) 0.0294(4) 0.0074(3) 0.0007(3) -0.0008(3) 0.0000(3)
Cl1 0.0206(5) 0.0368(6) 0.0134(5) 0.0055(4) 0.0006(4) 0.0037(4)
Cl2 0.0206(6) 0.0368(6) 0.0135(5) -0.0043(4) 0.0007(4) -0.0045(4)
C1 0.030(3) 0.037(2) 0.014(2) 0.0005(18) 0.0033(19) -0.0004(19)
C2 0.018(2) 0.035(2) 0.011(2) -0.0002(17) 0.0005(17) -0.0010(17)
C3 0.021(2) 0.026(2) 0.013(2) 0.0001(16) 0.0045(17) -0.0021(16)
C4 0.016(2) 0.035(2) 0.014(2) 0.0019(17) 0.0039(17) -0.0024(17)
C5 0.017(2) 0.036(2) 0.0105(19) -0.0009(16) 0.0066(17) 0.0002(16)
C6 0.029(3) 0.041(3) 0.014(2) -0.0035(18) 0.0087(19) -0.0045(19)
C7 0.033(3) 0.045(3) 0.025(2) -0.004(2) 0.016(2) 0.000(2)
C8 0.034(3) 0.042(3) 0.036(3) 0.009(2) 0.021(2) 0.011(2)
C9 0.016(2) 0.046(3) 0.020(2) 0.010(2) 0.0064(19) 0.0070(18)
C10 0.015(2) 0.037(2) 0.014(2) 0.0029(17) 0.0029(17) -0.0010(16)
C11 0.014(2) 0.036(2) 0.016(2) 0.0014(17) 0.0010(17) -0.0045(17)
C12 0.022(2) 0.031(2) 0.0104(19) -0.0042(16) 0.0050(17) -0.0012(17)
C13 0.023(2) 0.036(2) 0.0079(18) -0.0011(16) 0.0022(17) 0.0020(17)
C14 0.022(2) 0.035(2) 0.015(2) -0.0032(17) 0.0076(18) 0.0034(17)
C15 0.024(2) 0.044(3) 0.014(2) 0.0053(19) 0.0077(19) 0.0033(19)
C16 0.034(3) 0.040(3) 0.029(3) 0.011(2) 0.016(2) 0.005(2)
C17 0.028(3) 0.035(3) 0.035(3) -0.004(2) 0.018(2) -0.0054(19)
C18 0.022(2) 0.041(3) 0.019(2) -0.0055(19) 0.0096(19) -0.0023(18)
C19 0.016(2) 0.038(2) 0.014(2) -0.0035(17) 0.0069(17) 0.0022(17)
C20 0.017(2) 0.034(2) 0.0103(19) -0.0004(16) 0.0012(16) 0.0033(17)
C21 0.048(3) 0.031(2) 0.024(2) 0.0012(19) 0.009(2) -0.003(2)
C22 0.052(4) 0.066(4) 0.041(3) 0.011(3) 0.006(3) -0.021(3)
C23 0.055(4) 0.050(3) 0.064(4) -0.013(3) 0.025(3) -0.014(3)
C24 0.054(3) 0.040(3) 0.024(3) -0.006(2) 0.011(2) -0.006(2)
C25 0.042(3) 0.048(3) 0.058(4) -0.014(3) 0.011(3) 0.008(2)
C26 0.056(4) 0.064(4) 0.026(3) 0.005(3) -0.001(3) 0.013(3)

loop_
_atom_type_symbol
_atom_type_description
_atom_type_scat_dispersion_real
_atom_type_scat_dispersion_imag
_atom_type_scat_source
C C 0.0033 0.0016 'International Tables Vol C Tables 4.2.6.8 and 6.1.1.4'
H H 0.0000 0.0000 'International Tables Vol C Tables 4.2.6.8 and 6.1.1.4'
Cl Cl 0.1484 0.1585 'International Tables Vol C Tables 4.2.6.8 and 6.1.1.4'
Ti Ti 0.2776 0.4457 'International Tables Vol C Tables 4.2.6.8 and 6.1.1.4'

loop_
_geom_angle_atom_site_label_1
_geom_angle_atom_site_label_2
_geom_angle_atom_site_label_3
_geom_angle
Cl2 Ti1 Cl1 100.24(5)
Cl2 Ti1 C12 124.87(11)
Cl1 Ti1 C12 122.88(11)
Cl2 Ti1 C3 124.61(11)
Cl1 Ti1 C3 122.88(11)
C12 Ti1 C3 59.58(14)
Cl2 Ti1 C20 89.72(11)
Cl1 Ti1 C20 136.58(10)
C12 Ti1 C20 35.52(14)
C3 Ti1 C20 81.83(14)
Cl2 Ti1 C11 136.42(11)
Cl1 Ti1 C11 88.46(11)
C12 Ti1 C11 81.65(14)
C3 Ti1 C11 34.96(14)
C20 Ti1 C11 112.81(15)
Cl2 Ti1 C4 89.66(11)
Cl1 Ti1 C4 137.33(11)
C12 Ti1 C4 81.01(14)
C3 Ti1 C4 35.18(13)
C20 Ti1 C4 84.24(14)
C11 Ti1 C4 58.21(14)
Cl2 Ti1 C13 137.28(11)
Cl1 Ti1 C13 88.29(11)
C12 Ti1 C13 35.07(13)
C3 Ti1 C13 81.41(14)
C20 Ti1 C13 58.33(14)
C11 Ti1 C13 85.08(15)
C4 Ti1 C13 111.99(15)
Cl2 Ti1 C10 105.01(10)
Cl1 Ti1 C10 81.26(10)
C12 Ti1 C10 113.37(14)
C3 Ti1 C10 56.21(14)
C20 Ti1 C10 136.81(14)
C11 Ti1 C10 33.83(14)
C4 Ti1 C10 56.13(13)
C13 Ti1 C10 117.68(14)
Cl2 Ti1 C19 81.47(10)
Cl1 Ti1 C19 105.95(10)
C12 Ti1 C19 56.43(14)
C3 Ti1 C19 113.37(14)
C20 Ti1 C19 33.62(13)
C11 Ti1 C19 137.14(14)
C4 Ti1 C19 116.58(14)
C13 Ti1 C19 56.08(14)
C10 Ti1 C19 169.54(14)
Cl2 Ti1 C5 80.95(10)
Cl1 Ti1 C5 107.09(10)
C12 Ti1 C5 112.48(13)
C3 Ti1 C5 55.82(13)
C20 Ti1 C5 116.21(14)
C11 Ti1 C5 55.85(14)
C4 Ti1 C5 33.39(13)
C13 Ti1 C5 136.46(14)
C10 Ti1 C5 32.65(12)
C19 Ti1 C5 144.76(14)
Cl2 Ti1 C14 106.22(10)
Cl1 Ti1 C14 80.70(10)
C12 Ti1 C14 56.20(13)
C3 Ti1 C14 113.08(14)
C20 Ti1 C14 56.03(13)
C11 Ti1 C14 117.34(14)
C4 Ti1 C14 136.17(14)
C13 Ti1 C14 33.59(14)
C10 Ti1 C14 146.16(14)
C19 Ti1 C14 32.71(13)
C5 Ti1 C14 168.61(13)
C2 C1 C21 120.3(4)
C2 C1 C24 121.6(4)
C21 C1 C24 118.0(4)
C1 C2 C12 128.6(4)
C1 C2 C3 129.1(4)
C12 C2 C3 102.0(3)
C11 C3 C4 108.4(4)
C11 C3 C2 122.7(4)
C4 C3 C2 123.9(4)
C11 C3 Ti1 73.0(2)
C4 C3 Ti1 73.6(2)
C2 C3 Ti1 99.0(2)
C3 C4 C5 107.6(4)
C3 C4 Ti1 71.2(2)
C5 C4 Ti1 80.6(2)
C4 C5 C6 132.3(4)
C4 C5 C10 107.9(3)
C6 C5 C10 119.8(4)
C4 C5 Ti1 66.0(2)
C6 C5 Ti1 125.4(3)
C10 C5 Ti1 72.7(2)
C7 C6 C5 118.9(4)
C6 C7 C8 121.2(4)
C9 C8 C7 120.7(4)
C8 C9 C10 119.9(4)
C9 C10 C5 119.6(4)
C9 C10 C11 133.2(4)
C5 C10 C11 107.2(4)
C9 C10 Ti1 124.6(3)
C5 C10 Ti1 74.6(2)
C11 C10 Ti1 66.0(2)
C3 C11 C10 108.3(4)
C3 C11 Ti1 72.1(2)
C10 C11 Ti1 80.2(2)
C13 C12 C20 107.8(3)
C13 C12 C2 122.0(4)
C20 C12 C2 125.3(4)
C13 C12 Ti1 74.0(2)
C20 C12 Ti1 72.7(2)
C2 C12 Ti1 99.3(2)
C12 C13 C14 108.2(4)
C12 C13 Ti1 70.9(2)
C14 C13 Ti1 80.3(2)
C15 C14 C19 119.9(4)
C15 C14 C13 132.7(4)
C19 C14 C13 107.4(4)
C15 C14 Ti1 126.5(3)
C19 C14 Ti1 72.9(2)
C13 C14 Ti1 66.2(2)
C16 C15 C14 119.2(4)
C15 C16 C17 121.0(4)
C18 C17 C16 121.8(4)
C17 C18 C19 118.5(4)
C18 C19 C20 132.7(4)
C18 C19 C14 119.5(4)
C20 C19 C14 107.8(4)
C18 C19 Ti1 125.5(3)
C20 C19 Ti1 65.6(2)
C14 C19 Ti1 74.4(2)
C19 C20 C12 108.3(4)
C19 C20 Ti1 80.7(2)
C12 C20 Ti1 71.8(2)
C1 C21 C22 113.3(4)
C23 C22 C21 113.7(5)
C1 C24 C25 112.7(4)
C26 C25 C24 115.2(4)

loop_
_geom_bond_atom_site_label_1
_geom_bond_atom_site_label_2
_geom_bond_distance
Ti1 Cl2 2.3084(13)
Ti1 Cl1 2.3213(13)
Ti1 C12 2.331(4)
Ti1 C3 2.332(4)
Ti1 C20 2.342(4)
Ti1 C11 2.343(4)
Ti1 C4 2.364(4)
Ti1 C13 2.371(4)
Ti1 C10 2.527(4)
Ti1 C19 2.537(4)
Ti1 C5 2.551(4)
Ti1 C14 2.555(4)
C1 C2 1.332(6)
C1 C21 1.504(6)
C1 C24 1.509(6)
C2 C12 1.487(5)
C2 C3 1.493(5)
C3 C11 1.404(6)
C3 C4 1.419(5)
C4 C5 1.423(6)
C5 C6 1.424(5)
C5 C10 1.428(5)
C6 C7 1.354(6)
C7 C8 1.444(7)
C8 C9 1.347(6)
C9 C10 1.413(6)
C10 C11 1.428(6)
C12 C13 1.417(5)
C12 C20 1.425(6)
C13 C14 1.434(6)
C14 C15 1.415(6)
C14 C19 1.434(6)
C15 C16 1.354(6)
C16 C17 1.423(7)
C17 C18 1.363(6)
C18 C19 1.420(6)
C19 C20 1.423(6)
C21 C22 1.521(7)
C22 C23 1.493(7)
C24 C25 1.551(7)
C25 C26 1.486(8)
